data_7013384
loop_
_publ_author_name
'Chen, Chi-Tien'
'Huang, Chi-An'
'Huang, Bor-Hunn'

_publ_section_title
;
 Aluminium metal complexes supported by amine bis-phenolate ligands as
 catalysts for ring-opening polymerization of ?-caprolactone
;
_journal_issue 19
_journal_name_full 'Dalton Transactions'
_journal_page_first 3799
_journal_paper_doi 10.1039/b307365c
_journal_year 2003
_chemical_formula_sum 'C40.5 H56.5 Al N2 O2'
_chemical_formula_weight 630.36
_chemical_name_systematic
;
?
;
_space_group_IT_number 14
_symmetry_cell_setting monoclinic
_symmetry_space_group_name_Hall '-P 2ybc'
_symmetry_space_group_name_H-M 'P 1 21/c 1'
_atom_sites_solution_hydrogens geom
_atom_sites_solution_primary direct
_atom_sites_solution_secondary difmap
_audit_creation_method SHELXL-97
_cell_angle_alpha 90.00
_cell_angle_beta 109.8530(10)
_cell_angle_gamma 90.00
_cell_formula_units_Z 4
_cell_length_a 15.7989(10)
_cell_length_b 15.3016(10)
_cell_length_c 17.3809(11)
_cell_measurement_reflns_used 7447
_cell_measurement_temperature 293(2)
_cell_measurement_theta_max 25.983
_cell_measurement_theta_min 2.991
_cell_volume 3952.1(4)
_computing_cell_refinement 'Bruker SMART'
_computing_data_collection 'Bruker SMART'
_computing_data_reduction 'Bruker SHELXTL'
_computing_molecular_graphics 'Bruker SHELXTL'
_computing_publication_material 'Bruker SHELXTL'
_computing_structure_refinement 'SHELXL-97 (Sheldrick, 1997)'
_computing_structure_solution 'SHELXS-97 (Sheldrick, 1990)'
_diffrn_ambient_temperature 293(2)
_diffrn_measured_fraction_theta_full 0.993
_diffrn_measured_fraction_theta_max 0.993
_diffrn_measurement_device_type 'CCD area detector'
_diffrn_measurement_method 'phi and omega scans'
_diffrn_radiation_monochromator graphite
_diffrn_radiation_source 'fine-focus sealed tube'
_diffrn_radiation_type MoK\a
_diffrn_radiation_wavelength 0.71073
_diffrn_reflns_av_R_equivalents 0.0302
_diffrn_reflns_av_sigmaI/netI 0.0298
_diffrn_reflns_limit_h_max 19
_diffrn_reflns_limit_h_min -15
_diffrn_reflns_limit_k_max 18
_diffrn_reflns_limit_k_min -18
_diffrn_reflns_limit_l_max 15
_diffrn_reflns_limit_l_min -21
_diffrn_reflns_number 21971
_diffrn_reflns_theta_full 26.08
_diffrn_reflns_theta_max 26.08
_diffrn_reflns_theta_min 2.01
_exptl_absorpt_coefficient_mu 0.084
_exptl_absorpt_correction_T_max 1.000
_exptl_absorpt_correction_T_min 0.707
_exptl_absorpt_correction_type SADABS
_exptl_crystal_colour colorless
_exptl_crystal_density_diffrn 1.059
_exptl_crystal_density_method 'not measured'
_exptl_crystal_description parallelpiped
_exptl_crystal_F_000 1370
_exptl_crystal_size_max 0.80
_exptl_crystal_size_mid 0.57
_exptl_crystal_size_min 0.37
_refine_diff_density_max 0.518
_refine_diff_density_min -0.347
_refine_diff_density_rms 0.042
_refine_ls_extinction_method none
_refine_ls_goodness_of_fit_ref 1.252
_refine_ls_hydrogen_treatment mixed
_refine_ls_matrix_type full
_refine_ls_number_parameters 415
_refine_ls_number_reflns 7780
_refine_ls_number_restraints 0
_refine_ls_restrained_S_all 1.252
_refine_ls_R_factor_all 0.0826
_refine_ls_R_factor_gt 0.0571
_refine_ls_shift/su_max 0.011
_refine_ls_shift/su_mean 0.001
_refine_ls_structure_factor_coef Fsqd
_refine_ls_weighting_details 'calc w=1/[\s^2^(Fo^2^)+(0.1000P)^2^+0.0000P] where P=(Fo^2^+2Fc^2^)/3'
_refine_ls_weighting_scheme calc
_refine_ls_wR_factor_gt 0.1737
_refine_ls_wR_factor_ref 0.1910
_reflns_number_gt 5348
_reflns_number_total 7780
_reflns_threshold_expression >2sigma(I)
_cod_data_source_file b307365c.txt
_cod_data_source_block compound_1
_cod_depositor_comments
;
The following automatic conversions were performed:
'_symmetry_cell_setting' value 'Monoclinic' changed to 'monoclinic'
according to '/home/saulius/struct/CIF-dictionaries/cif_core.dic'
dictionary named 'cif_core.dic' version 2.4.1 from 2010-06-29.

Automatic conversion script
Id: cif_fix_enum 1527 2010-12-29 10:47:43Z saulius 
;
_cod_original_sg_symbol_H-M P2(1)/c
_cod_original_formula_sum 'C40.50 H56.50 Al N2 O2'
_cod_database_code 7013384

loop_
_symmetry_equiv_pos_as_xyz
'x, y, z'
'-x, y+1/2, -z+1/2'
'-x, -y, -z'
'x, -y-1/2, z-1/2'

loop_
_atom_site_label
_atom_site_type_symbol
_atom_site_fract_x
_atom_site_fract_y
_atom_site_fract_z
_atom_site_U_iso_or_equiv
_atom_site_adp_type
_atom_site_occupancy
_atom_site_symmetry_multiplicity
_atom_site_calc_flag
_atom_site_refinement_flags
_atom_site_disorder_assembly
_atom_site_disorder_group
Al Al 0.07059(4) 0.34591(3) 0.23027(4) 0.04472(19) Uani 1 1 d . . .
O1 O -0.04177(9) 0.34574(9) 0.16513(9) 0.0540(4) Uani 1 1 d . . .
O2 O 0.15705(10) 0.28625(9) 0.21222(10) 0.0609(4) Uani 1 1 d . . .
N1 N 0.03880(10) 0.22280(10) 0.28173(9) 0.0431(4) Uani 1 1 d . . .
N2 N 0.09310(12) 0.37389(11) 0.35136(10) 0.0532(4) Uani 1 1 d . . .
C1 C -0.11433(13) 0.29218(12) 0.14069(12) 0.0473(5) Uani 1 1 d . . .
C2 C -0.17920(14) 0.30043(13) 0.06297(13) 0.0522(5) Uani 1 1 d . . .
C3 C -0.25404(14) 0.24622(14) 0.04416(14) 0.0586(6) Uani 1 1 d . . .
H3A H -0.2974 0.2509 -0.0076 0.070 Uiso 1 1 calc R . .
C4 C -0.26815(14) 0.18512(14) 0.09824(15) 0.0588(6) Uani 1 1 d . . .
C5 C -0.20121(13) 0.17711(13) 0.17369(13) 0.0524(5) Uani 1 1 d . . .
H5A H -0.2072 0.1356 0.2106 0.063 Uiso 1 1 calc R . .
C6 C -0.12480(13) 0.23016(12) 0.19564(12) 0.0457(5) Uani 1 1 d . . .
C7 C -0.05681(12) 0.22471(13) 0.27991(12) 0.0475(5) Uani 1 1 d . . .
H7A H -0.0683 0.1724 0.3063 0.057 Uiso 1 1 calc R . .
H7B H -0.0645 0.2746 0.3114 0.057 Uiso 1 1 calc R . .
C8 C 0.05083(13) 0.14605(12) 0.23411(13) 0.0482(5) Uani 1 1 d . . .
H8A H 0.0103 0.1519 0.1782 0.058 Uiso 1 1 calc R . .
H8B H 0.0336 0.0938 0.2567 0.058 Uiso 1 1 calc R . .
C9 C 0.14500(13) 0.13407(12) 0.23311(12) 0.0450(4) Uani 1 1 d . . .
C10 C 0.18106(13) 0.05081(12) 0.23850(12) 0.0486(5) Uani 1 1 d . . .
H10A H 0.1488 0.0039 0.2485 0.058 Uiso 1 1 calc R . .
C11 C 0.26311(14) 0.03519(13) 0.22947(13) 0.0517(5) Uani 1 1 d . . .
C12 C 0.31015(15) 0.10838(14) 0.21838(16) 0.0624(6) Uani 1 1 d . . .
H12A H 0.3662 0.0995 0.2133 0.075 Uiso 1 1 calc R . .
C13 C 0.27889(14) 0.19383(13) 0.21440(15) 0.0590(6) Uani 1 1 d . . .
C14 C 0.19300(13) 0.20634(12) 0.22000(13) 0.0495(5) Uani 1 1 d . . .
C15 C -0.16722(17) 0.36765(15) 0.00114(14) 0.0626(6) Uani 1 1 d . . .
C16 C -0.16248(19) 0.46110(15) 0.03569(15) 0.0746(7) Uani 1 1 d . . .
H16A H -0.1136 0.4649 0.0867 0.112 Uiso 1 1 calc R . .
H16B H -0.2179 0.4746 0.0443 0.112 Uiso 1 1 calc R . .
H16C H -0.1530 0.5020 -0.0025 0.112 Uiso 1 1 calc R . .
C17 C -0.0809(2) 0.34732(19) -0.01688(17) 0.0847(8) Uani 1 1 d . . .
H17A H -0.0305 0.3479 0.0333 0.127 Uiso 1 1 calc R . .
H17B H -0.0721 0.3906 -0.0534 0.127 Uiso 1 1 calc R . .
H17C H -0.0858 0.2907 -0.0418 0.127 Uiso 1 1 calc R . .
C18 C -0.2463(2) 0.3662(2) -0.08084(17) 0.0941(9) Uani 1 1 d . . .
H18A H -0.2360 0.4088 -0.1172 0.141 Uiso 1 1 calc R . .
H18B H -0.3012 0.3797 -0.0713 0.141 Uiso 1 1 calc R . .
H18C H -0.2508 0.3092 -0.1050 0.141 Uiso 1 1 calc R . .
C19 C -0.35367(16) 0.12815(17) 0.07612(18) 0.0735(7) Uani 1 1 d . . .
C20 C -0.3838(3) 0.1187(4) 0.1505(3) 0.177(2) Uani 1 1 d . . .
H20A H -0.4369 0.0831 0.1363 0.266 Uiso 1 1 calc R . .
H20B H -0.3966 0.1753 0.1675 0.266 Uiso 1 1 calc R . .
H20C H -0.3367 0.0916 0.1944 0.266 Uiso 1 1 calc R . .
C21 C -0.4296(3) 0.1692(4) 0.0113(5) 0.271(5) Uani 1 1 d . . .
H21A H -0.4139 0.1765 -0.0371 0.406 Uiso 1 1 calc R . .
H21B H -0.4423 0.2252 0.0297 0.406 Uiso 1 1 calc R . .
H21C H -0.4818 0.1325 -0.0009 0.406 Uiso 1 1 calc R . .
C22 C -0.3327(3) 0.0375(2) 0.0551(4) 0.165(2) Uani 1 1 d . . .
H22A H -0.3139 0.0397 0.0081 0.248 Uiso 1 1 calc R . .
H22B H -0.3855 0.0017 0.0432 0.248 Uiso 1 1 calc R . .
H22C H -0.2854 0.0132 0.1006 0.248 Uiso 1 1 calc R . .
C23 C 0.29895(16) -0.05824(15) 0.23208(16) 0.0646(6) Uani 1 1 d . . .
C24 C 0.3091(3) -0.09935(19) 0.3135(2) 0.1042(11) Uani 1 1 d . . .
H24A H 0.2521 -0.0987 0.3220 0.156 Uiso 1 1 calc R . .
H24B H 0.3524 -0.0669 0.3564 0.156 Uiso 1 1 calc R . .
H24C H 0.3293 -0.1586 0.3141 0.156 Uiso 1 1 calc R . .
C25 C 0.3898(2) -0.0614(2) 0.2186(2) 0.1076(11) Uani 1 1 d . . .
H25A H 0.3839 -0.0357 0.1667 0.161 Uiso 1 1 calc R . .
H25B H 0.4088 -0.1211 0.2194 0.161 Uiso 1 1 calc R . .
H25C H 0.4336 -0.0294 0.2614 0.161 Uiso 1 1 calc R . .
C26 C 0.2318(2) -0.11223(19) 0.1652(3) 0.1151(13) Uani 1 1 d . . .
H26A H 0.1745 -0.1117 0.1730 0.173 Uiso 1 1 calc R . .
H26B H 0.2530 -0.1713 0.1678 0.173 Uiso 1 1 calc R . .
H26C H 0.2256 -0.0877 0.1127 0.173 Uiso 1 1 calc R . .
C27 C 0.33619(18) 0.27272(17) 0.2040(2) 0.0892(10) Uani 1 1 d . . .
C28 C 0.4264(2) 0.2426(2) 0.1982(3) 0.1360(18) Uani 1 1 d . . .
H28A H 0.4591 0.2103 0.2465 0.204 Uiso 1 1 calc R . .
H28B H 0.4609 0.2927 0.1934 0.204 Uiso 1 1 calc R . .
H28C H 0.4156 0.2060 0.1510 0.204 Uiso 1 1 calc R . .
C29 C 0.2861(2) 0.3240(2) 0.1265(3) 0.1155(13) Uani 1 1 d . . .
H29A H 0.3223 0.3726 0.1213 0.173 Uiso 1 1 calc R . .
H29B H 0.2302 0.3451 0.1296 0.173 Uiso 1 1 calc R . .
H29C H 0.2744 0.2866 0.0797 0.173 Uiso 1 1 calc R . .
C30 C 0.3560(2) 0.3321(2) 0.2803(3) 0.1239(14) Uani 1 1 d . . .
H30A H 0.3876 0.2991 0.3285 0.186 Uiso 1 1 calc R . .
H30B H 0.3003 0.3532 0.2841 0.186 Uiso 1 1 calc R . .
H30C H 0.3923 0.3807 0.2755 0.186 Uiso 1 1 calc R . .
C31 C 0.09844(14) 0.21885(14) 0.36755(12) 0.0524(5) Uani 1 1 d . . .
H31A H 0.1584 0.2011 0.3705 0.063 Uiso 1 1 calc R . .
H31B H 0.0757 0.1765 0.3973 0.063 Uiso 1 1 calc R . .
C32 C 0.10156(14) 0.30757(14) 0.40432(13) 0.0544(5) Uani 1 1 d . . .
C33 C 0.11227(17) 0.3228(2) 0.48548(15) 0.0766(7) Uani 1 1 d . . .
H33A H 0.1172 0.2764 0.5214 0.092 Uiso 1 1 calc R . .
C34 C 0.1156(2) 0.4084(2) 0.51230(18) 0.0975(10) Uani 1 1 d . . .
H34A H 0.1236 0.4199 0.5669 0.117 Uiso 1 1 calc R . .
C35 C 0.1071(2) 0.4755(2) 0.45902(18) 0.0904(9) Uani 1 1 d . . .
H35A H 0.1085 0.5332 0.4763 0.108 Uiso 1 1 calc R . .
C36 C 0.09640(17) 0.45633(15) 0.37901(15) 0.0685(6) Uani 1 1 d . . .
H36A H 0.0912 0.5022 0.3426 0.082 Uiso 1 1 calc R . .
C37 C 0.10425(17) 0.46150(13) 0.19814(16) 0.0642(6) Uani 1 1 d . . .
H37A H 0.0916 0.4627 0.1401 0.096 Uiso 1 1 calc R . .
H37B H 0.1673 0.4715 0.2258 0.096 Uiso 1 1 calc R . .
H37C H 0.0702 0.5063 0.2130 0.096 Uiso 1 1 calc R . .
C38 C 0.3739(7) 0.1440(8) 0.4530(7) 0.166(4) Uani 0.50 1 d P . .
H38A H 0.3368 0.1385 0.4864 0.249 Uiso 0.50 1 calc PR . .
H38B H 0.3375 0.1375 0.3965 0.249 Uiso 0.50 1 calc PR . .
H38C H 0.4021 0.2004 0.4614 0.249 Uiso 0.50 1 calc PR . .
C39 C 0.4411(6) 0.0781(7) 0.4747(7) 0.207(4) Uani 1 1 d . . .
C40 C 0.4346(5) 0.0133(8) 0.5290(6) 0.196(3) Uani 1 1 d . . .
H40A H 0.3887 0.0183 0.5510 0.235 Uiso 1 1 calc R . .
C41 C 0.4936(8) -0.0605(7) 0.5533(5) 0.228(4) Uani 1 1 d . . .
H41A H 0.4849 -0.0986 0.5917 0.274 Uiso 1 1 calc R . .

loop_
_atom_site_aniso_label
_atom_site_aniso_U_11
_atom_site_aniso_U_22
_atom_site_aniso_U_33
_atom_site_aniso_U_23
_atom_site_aniso_U_13
_atom_site_aniso_U_12
Al 0.0542(4) 0.0335(3) 0.0529(4) 0.0011(2) 0.0265(3) 0.0001(2)
O1 0.0570(8) 0.0490(8) 0.0583(9) 0.0125(6) 0.0224(7) -0.0024(6)
O2 0.0658(9) 0.0345(7) 0.1019(12) 0.0052(7) 0.0537(9) 0.0003(6)
N1 0.0448(8) 0.0408(8) 0.0486(9) 0.0033(7) 0.0222(7) 0.0023(6)
N2 0.0598(10) 0.0485(10) 0.0516(10) -0.0031(8) 0.0193(8) -0.0001(8)
C1 0.0510(11) 0.0437(11) 0.0535(12) 0.0033(9) 0.0258(10) 0.0047(8)
C2 0.0611(12) 0.0488(12) 0.0505(12) 0.0014(9) 0.0239(10) 0.0093(9)
C3 0.0584(13) 0.0574(13) 0.0557(13) -0.0040(10) 0.0136(11) 0.0081(10)
C4 0.0503(12) 0.0497(12) 0.0762(15) -0.0051(11) 0.0213(11) 0.0014(9)
C5 0.0517(11) 0.0456(11) 0.0658(14) 0.0059(10) 0.0278(10) 0.0028(9)
C6 0.0465(10) 0.0435(10) 0.0530(11) 0.0047(8) 0.0247(9) 0.0053(8)
C7 0.0506(11) 0.0463(11) 0.0547(12) 0.0069(9) 0.0295(10) 0.0022(8)
C8 0.0528(11) 0.0341(10) 0.0658(13) -0.0002(9) 0.0307(10) -0.0028(8)
C9 0.0489(10) 0.0373(10) 0.0553(12) 0.0002(8) 0.0263(9) -0.0034(8)
C10 0.0572(12) 0.0375(10) 0.0569(12) 0.0008(8) 0.0267(10) -0.0016(8)
C11 0.0551(12) 0.0427(11) 0.0621(13) -0.0005(9) 0.0262(10) 0.0037(9)
C12 0.0515(12) 0.0559(13) 0.0898(17) -0.0042(12) 0.0372(12) 0.0016(10)
C13 0.0544(12) 0.0433(11) 0.0908(16) -0.0059(11) 0.0395(12) -0.0071(9)
C14 0.0540(11) 0.0354(10) 0.0683(13) -0.0027(9) 0.0329(10) -0.0031(8)
C15 0.0816(15) 0.0607(14) 0.0482(12) 0.0079(10) 0.0254(11) 0.0068(11)
C16 0.1039(19) 0.0558(14) 0.0667(16) 0.0163(11) 0.0323(15) 0.0121(13)
C17 0.117(2) 0.088(2) 0.0704(16) 0.0167(14) 0.0597(16) 0.0162(16)
C18 0.124(2) 0.089(2) 0.0563(16) 0.0151(14) 0.0139(16) 0.0048(18)
C19 0.0556(13) 0.0642(15) 0.0963(19) -0.0082(14) 0.0201(13) -0.0069(11)
C20 0.110(3) 0.265(6) 0.184(5) -0.061(4) 0.085(3) -0.102(4)
C21 0.076(2) 0.203(5) 0.412(10) 0.164(6) -0.077(4) -0.055(3)
C22 0.121(3) 0.102(3) 0.280(6) -0.076(3) 0.077(4) -0.046(2)
C23 0.0698(14) 0.0465(12) 0.0825(17) 0.0009(11) 0.0325(13) 0.0122(10)
C24 0.144(3) 0.0610(17) 0.116(3) 0.0258(17) 0.056(2) 0.0256(17)
C25 0.106(2) 0.0742(19) 0.169(3) 0.014(2) 0.081(2) 0.0357(17)
C26 0.117(3) 0.0647(18) 0.149(3) -0.038(2) 0.025(2) 0.0121(17)
C27 0.0684(15) 0.0553(15) 0.167(3) -0.0139(17) 0.0707(19) -0.0143(12)
C28 0.087(2) 0.087(2) 0.275(6) -0.021(3) 0.115(3) -0.0253(17)
C29 0.128(3) 0.075(2) 0.184(4) 0.030(2) 0.106(3) -0.0114(18)
C30 0.100(2) 0.075(2) 0.204(4) -0.044(2) 0.061(3) -0.0379(17)
C31 0.0539(11) 0.0533(12) 0.0521(12) 0.0116(9) 0.0208(10) 0.0047(9)
C32 0.0524(12) 0.0609(13) 0.0493(12) 0.0021(10) 0.0164(10) 0.0001(10)
C33 0.0890(18) 0.0886(19) 0.0494(14) -0.0021(13) 0.0196(13) -0.0097(14)
C34 0.123(3) 0.114(3) 0.0541(16) -0.0231(17) 0.0278(16) -0.016(2)
C35 0.120(2) 0.0788(19) 0.0721(19) -0.0240(16) 0.0317(17) -0.0078(17)
C36 0.0845(17) 0.0544(14) 0.0657(15) -0.0099(11) 0.0245(13) -0.0007(11)
C37 0.0816(16) 0.0386(11) 0.0804(16) 0.0001(11) 0.0377(13) -0.0027(10)
C38 0.113(7) 0.229(13) 0.161(10) -0.028(8) 0.055(7) 0.011(8)
C39 0.147(7) 0.270(11) 0.223(8) -0.129(8) 0.087(6) -0.092(7)
C40 0.129(5) 0.213(8) 0.255(9) -0.100(7) 0.076(5) -0.020(6)
C41 0.176(7) 0.262(11) 0.258(9) -0.119(8) 0.089(8) -0.072(8)

loop_
_atom_type_symbol
_atom_type_description
_atom_type_scat_dispersion_real
_atom_type_scat_dispersion_imag
_atom_type_scat_source
C C 0.0033 0.0016 'International Tables Vol C Tables 4.2.6.8 and 6.1.1.4'
H H 0.0000 0.0000 'International Tables Vol C Tables 4.2.6.8 and 6.1.1.4'
N N 0.0061 0.0033 'International Tables Vol C Tables 4.2.6.8 and 6.1.1.4'
O O 0.0106 0.0060 'International Tables Vol C Tables 4.2.6.8 and 6.1.1.4'
Al Al 0.0645 0.0514 'International Tables Vol C Tables 4.2.6.8 and 6.1.1.4'

loop_
_geom_angle_atom_site_label_1
_geom_angle_atom_site_label_2
_geom_angle_atom_site_label_3
_geom_angle
_geom_angle_site_symmetry_1
_geom_angle_site_symmetry_3
_geom_angle_publ_flag
O1 Al O2 124.22(8) . . ?
O1 Al C37 97.43(9) . . ?
O2 Al C37 96.55(8) . . ?
O1 Al N2 116.53(7) . . ?
O2 Al N2 114.58(8) . . ?
C37 Al N2 97.64(9) . . ?
O1 Al N1 86.60(6) . . ?
O2 Al N1 85.81(6) . . ?
C37 Al N1 172.99(9) . . ?
N2 Al N1 75.40(7) . . ?
C1 O1 Al 140.12(12) . . ?
C14 O2 Al 141.92(12) . . ?
C31 N1 C8 111.93(15) . . ?
C31 N1 C7 108.42(14) . . ?
C8 N1 C7 108.79(15) . . ?
C31 N1 Al 106.83(11) . . ?
C8 N1 Al 110.97(11) . . ?
C7 N1 Al 109.86(11) . . ?
C32 N2 C36 118.69(19) . . ?
C32 N2 Al 119.04(14) . . ?
C36 N2 Al 122.22(16) . . ?
O1 C1 C6 118.76(18) . . ?
O1 C1 C2 120.89(17) . . ?
C6 C1 C2 120.32(18) . . ?
C3 C2 C1 117.38(19) . . ?
C3 C2 C15 122.0(2) . . ?
C1 C2 C15 120.66(19) . . ?
C2 C3 C4 124.0(2) . . ?
C3 C4 C5 116.9(2) . . ?
C3 C4 C19 122.5(2) . . ?
C5 C4 C19 120.6(2) . . ?
C6 C5 C4 121.3(2) . . ?
C5 C6 C1 120.06(19) . . ?
C5 C6 C7 120.12(17) . . ?
C1 C6 C7 119.70(17) . . ?
C6 C7 N1 113.88(15) . . ?
N1 C8 C9 114.63(16) . . ?
C10 C9 C14 120.21(17) . . ?
C10 C9 C8 119.78(16) . . ?
C14 C9 C8 119.80(17) . . ?
C11 C10 C9 122.19(18) . . ?
C10 C11 C12 116.28(18) . . ?
C10 C11 C23 120.71(18) . . ?
C12 C11 C23 123.01(19) . . ?
C13 C12 C11 124.43(19) . . ?
C12 C13 C14 117.33(18) . . ?
C12 C13 C27 121.62(19) . . ?
C14 C13 C27 121.05(19) . . ?
O2 C14 C13 120.32(17) . . ?
O2 C14 C9 120.22(17) . . ?
C13 C14 C9 119.45(17) . . ?
C16 C15 C17 109.8(2) . . ?
C16 C15 C18 106.9(2) . . ?
C17 C15 C18 107.8(2) . . ?
C16 C15 C2 110.33(18) . . ?
C17 C15 C2 109.58(19) . . ?
C18 C15 C2 112.4(2) . . ?
C21 C19 C22 113.4(4) . . ?
C21 C19 C20 106.3(4) . . ?
C22 C19 C20 106.0(4) . . ?
C21 C19 C4 111.4(3) . . ?
C22 C19 C4 109.6(2) . . ?
C20 C19 C4 109.9(2) . . ?
C24 C23 C26 108.3(3) . . ?
C24 C23 C11 109.7(2) . . ?
C26 C23 C11 109.2(2) . . ?
C24 C23 C25 108.9(2) . . ?
C26 C23 C25 108.2(3) . . ?
C11 C23 C25 112.4(2) . . ?
C28 C27 C29 108.1(3) . . ?
C28 C27 C30 108.1(3) . . ?
C29 C27 C30 110.3(3) . . ?
C28 C27 C13 111.4(2) . . ?
C29 C27 C13 110.7(2) . . ?
C30 C27 C13 108.1(2) . . ?
N1 C31 C32 108.26(16) . . ?
N2 C32 C33 121.4(2) . . ?
N2 C32 C31 114.28(18) . . ?
C33 C32 C31 124.4(2) . . ?
C34 C33 C32 118.7(3) . . ?
C35 C34 C33 120.1(3) . . ?
C34 C35 C36 118.5(3) . . ?
N2 C36 C35 122.6(2) . . ?
C39 C38 C41 23.3(6) . 3_656 ?
C38 C39 C40 117.7(11) . . ?
C38 C39 C41 131.3(15) . 3_656 ?
C40 C39 C41 110.7(11) . 3_656 ?
C39 C40 C41 124.6(9) . . ?
C40 C41 C39 124.6(10) . 3_656 ?
C40 C41 C38 149.9(9) . 3_656 ?
C39 C41 C38 25.4(8) 3_656 3_656 ?

loop_
_geom_bond_atom_site_label_1
_geom_bond_atom_site_label_2
_geom_bond_distance
_geom_bond_site_symmetry_2
_geom_bond_publ_flag
Al O1 1.7516(15) . ?
Al O2 1.7573(14) . ?
Al C37 1.981(2) . ?
Al N2 2.0570(18) . ?
Al N1 2.2150(16) . ?
O1 C1 1.355(2) . ?
O2 C14 1.336(2) . ?
N1 C31 1.470(2) . ?
N1 C8 1.486(2) . ?
N1 C7 1.500(2) . ?
N2 C32 1.346(3) . ?
N2 C36 1.345(3) . ?
C1 C6 1.395(3) . ?
C1 C2 1.397(3) . ?
C2 C3 1.390(3) . ?
C2 C15 1.545(3) . ?
C3 C4 1.396(3) . ?
C4 C5 1.383(3) . ?
C4 C19 1.543(3) . ?
C5 C6 1.396(3) . ?
C6 C7 1.496(3) . ?
C8 C9 1.505(3) . ?
C9 C10 1.386(3) . ?
C9 C14 1.403(3) . ?
C10 C11 1.378(3) . ?
C11 C12 1.393(3) . ?
C11 C23 1.533(3) . ?
C12 C13 1.391(3) . ?
C13 C14 1.406(3) . ?
C13 C27 1.556(3) . ?
C15 C16 1.543(3) . ?
C15 C17 1.532(4) . ?
C15 C18 1.543(4) . ?
C19 C21 1.478(5) . ?
C19 C22 1.499(4) . ?
C19 C20 1.528(5) . ?
C23 C24 1.507(4) . ?
C23 C26 1.524(4) . ?
C23 C25 1.531(4) . ?
C27 C28 1.533(4) . ?
C27 C29 1.528(5) . ?
C27 C30 1.549(5) . ?
C31 C32 1.494(3) . ?
C32 C33 1.382(3) . ?
C33 C34 1.385(4) . ?
C34 C35 1.359(4) . ?
C35 C36 1.374(4) . ?
C38 C39 1.418(12) . ?
C38 C41 2.485(19) 3_656 ?
C39 C40 1.398(11) . ?
C39 C41 1.309(11) 3_656 ?
C40 C41 1.434(11) . ?
C41 C39 1.309(11) 3_656 ?
C41 C38 2.485(19) 3_656 ?
